data_7112386
loop_
_publ_author_name
'Peng, Ping'
'Li, Fang-Fang'
'Bowles, Faye L.'
'Neti, Venkata S Pavan K'
'J Metta-Magana, Alejandro'
'Olmstead, Marilyn M.'
'Balch, Alan L.'
'Echegoyen, Luis'

_publ_section_title
;
 High yield synthesis of a new fullerene linker and its use in the
 formation of a linear coordination polymer by silver complexation.
;
_journal_issue 31
_journal_name_full 'Chemical communications (Cambridge, England)'
_journal_page_first 3209
_journal_page_last 3211
_journal_paper_doi 10.1039/c3cc40697k
_journal_volume 49
_journal_year 2013
_chemical_absolute_configuration ad
_chemical_formula_moiety 'C138 H84 Ag2 N4 O16, 2(B F4), C7 H8, C H2 Cl2'
_chemical_formula_sum 'C146 H94 Ag2 B2 Cl2 F8 N4 O16'
_chemical_formula_weight 2620.51
_chemical_name_common 'Compound 4b'
_chemical_name_systematic
;
?
;
_space_group_IT_number 1
_symmetry_cell_setting triclinic
_symmetry_space_group_name_Hall 'P 1'
_symmetry_space_group_name_H-M 'P 1'
_atom_sites_solution_hydrogens geom
_atom_sites_solution_primary direct
_atom_sites_solution_secondary difmap
_audit_creation_method SHELXL-97
_cell_angle_alpha 95.111(4)
_cell_angle_beta 104.941(4)
_cell_angle_gamma 94.393(4)
_cell_formula_units_Z 1
_cell_length_a 11.0646(9)
_cell_length_b 15.0722(11)
_cell_length_c 17.0040(12)
_cell_measurement_reflns_used 9615
_cell_measurement_temperature 100(2)
_cell_measurement_theta_max 37.6
_cell_measurement_theta_min 2.6
_cell_volume 2714.3(4)
_computing_cell_refinement 'SAINT (Bruker, 2012)'
_computing_data_collection 'Apex2 (Bruker, 2011)'
_computing_data_reduction 'SAINT (Bruker, 2012)'
_computing_publication_material 'SHELXL97 (Sheldrick, 2008)'
_computing_structure_refinement 'SHELXL97 (Sheldrick, 2008)'
_computing_structure_solution 'SHELXS97 (Sheldrick, 2008)'
_diffrn_ambient_temperature 100(2)
_diffrn_detector_area_resol_mean 8.3
_diffrn_measured_fraction_theta_full 0.988
_diffrn_measured_fraction_theta_max 0.988
_diffrn_measurement_device_type 'Bruker SMART ApexII'
_diffrn_measurement_method \w
_diffrn_radiation_monochromator silicon
_diffrn_radiation_source 'Beamline 11.3.1, ALS'
_diffrn_radiation_type synchrotron
_diffrn_radiation_wavelength 0.77490
_diffrn_reflns_av_R_equivalents 0.0405
_diffrn_reflns_av_sigmaI/netI 0.0559
_diffrn_reflns_limit_h_max 17
_diffrn_reflns_limit_h_min -17
_diffrn_reflns_limit_k_max 23
_diffrn_reflns_limit_k_min -23
_diffrn_reflns_limit_l_max 26
_diffrn_reflns_limit_l_min -26
_diffrn_reflns_number 92741
_diffrn_reflns_theta_full 37.73
_diffrn_reflns_theta_max 37.73
_diffrn_reflns_theta_min 1.90
_exptl_absorpt_coefficient_mu 0.62
_exptl_absorpt_correction_T_max 0.982
_exptl_absorpt_correction_T_min 0.868
_exptl_absorpt_correction_type multi-scan
_exptl_absorpt_process_details 'SADABS (Sheldrick, 2009)'
_exptl_crystal_colour yellow
_exptl_crystal_density_diffrn 1.603
_exptl_crystal_density_method 'not measured'
_exptl_crystal_description needle
_exptl_crystal_F_000 1336
_exptl_crystal_size_max 0.29
_exptl_crystal_size_mid 0.13
_exptl_crystal_size_min 0.04
_refine_diff_density_max 1.631
_refine_diff_density_min -1.728
_refine_diff_density_rms 0.118
_refine_ls_abs_structure_details 'Flack H D (1983), Acta Cryst. A39, 876-881'
_refine_ls_abs_structure_Flack 0.307(8)
_refine_ls_extinction_method none
_refine_ls_goodness_of_fit_ref 1.027
_refine_ls_hydrogen_treatment constr
_refine_ls_matrix_type full
_refine_ls_number_parameters 1612
_refine_ls_number_reflns 41708
_refine_ls_number_restraints 9
_refine_ls_restrained_S_all 1.033
_refine_ls_R_factor_all 0.0553
_refine_ls_R_factor_gt 0.0512
_refine_ls_shift/su_max 0.002
_refine_ls_shift/su_mean 0.000
_refine_ls_structure_factor_coef Fsqd
_refine_ls_weighting_details 'calc w=1/[\s^2^(Fo^2^)+(0.0884P)^2^+1.5565P] where P=(Fo^2^+2Fc^2^)/3'
_refine_ls_weighting_scheme calc
_refine_ls_wR_factor_gt 0.1374
_refine_ls_wR_factor_ref 0.1421
_reflns_number_gt 38850
_reflns_number_total 41708
_reflns_threshold_expression I>2\s(I)
_cod_data_source_file c3cc40697k.txt
_cod_data_source_block mn2104
_cod_database_code 7112386

loop_
_symmetry_equiv_pos_as_xyz
'x, y, z'

loop_
_atom_site_label
_atom_site_type_symbol
_atom_site_fract_x
_atom_site_fract_y
_atom_site_fract_z
_atom_site_U_iso_or_equiv
_atom_site_adp_type
_atom_site_occupancy
_atom_site_symmetry_multiplicity
_atom_site_calc_flag
_atom_site_refinement_flags
_atom_site_disorder_assembly
_atom_site_disorder_group
Ag1 Ag 1.213347(15) 0.294043(11) 0.805046(10) 0.02457(4) Uani 1 1 d . . .
Ag2 Ag -0.220036(15) 0.634295(12) -0.091316(10) 0.02628(5) Uani 1 1 d . . .
C1 C 0.3411(2) 0.29076(13) 0.44760(12) 0.0121(3) Uani 1 1 d . . .
C2 C 0.2311(2) 0.31098(13) 0.37348(12) 0.0127(3) Uani 1 1 d . . .
C3 C 0.1904(2) 0.40271(13) 0.37978(12) 0.0118(3) Uani 1 1 d . . .
C4 C 0.2381(2) 0.46426(13) 0.44850(12) 0.0126(3) Uani 1 1 d . . .
C5 C 0.3402(2) 0.44556(13) 0.51639(12) 0.0120(3) Uani 1 1 d . . .
C6 C 0.3921(2) 0.36505(13) 0.51426(12) 0.0124(3) Uani 1 1 d . . .
C7 C 0.5249(2) 0.36473(13) 0.53980(12) 0.0121(3) Uani 1 1 d . . .
C8 C 0.5620(2) 0.29794(12) 0.48542(12) 0.0121(3) Uani 1 1 d . . .
C9 C 0.4517(2) 0.25796(13) 0.42560(12) 0.0126(3) Uani 1 1 d . . .
C10 C 0.4548(2) 0.23779(13) 0.34523(12) 0.0125(3) Uani 1 1 d . . .
C11 C 0.3541(2) 0.25799(13) 0.27673(12) 0.0130(3) Uani 1 1 d . . .
C12 C 0.2521(2) 0.29719(13) 0.29080(12) 0.0122(3) Uani 1 1 d . . .
C13 C 0.2043(2) 0.36731(13) 0.24562(12) 0.0126(3) Uani 1 1 d . . .
C14 C 0.1662(2) 0.43299(13) 0.30062(13) 0.0129(3) Uani 1 1 d . . .
C15 C 0.1811(2) 0.52342(13) 0.29227(12) 0.0132(3) Uani 1 1 d . . .
C16 C 0.2293(2) 0.58617(13) 0.36323(12) 0.0132(3) Uani 1 1 d . . .
C17 C 0.2543(2) 0.55745(13) 0.44048(12) 0.0133(3) Uani 1 1 d . . .
C18 C 0.3581(2) 0.60059(13) 0.51028(12) 0.0131(3) Uani 1 1 d . . .
C19 C 0.4187(2) 0.52623(13) 0.55040(12) 0.0130(3) Uani 1 1 d . . .
C20 C 0.5473(2) 0.52503(13) 0.57599(12) 0.0123(3) Uani 1 1 d . . .
C21 C 0.6020(2) 0.44285(13) 0.57379(12) 0.0125(3) Uani 1 1 d . . .
C22 C 0.7314(2) 0.46015(13) 0.56374(12) 0.0126(3) Uani 1 1 d . . .
C23 C 0.7694(2) 0.38862(13) 0.50345(12) 0.0124(3) Uani 1 1 d . . .
C24 C 0.6748(2) 0.31180(13) 0.46487(13) 0.0130(3) Uani 1 1 d . . .
C25 C 0.6780(2) 0.29089(12) 0.38232(12) 0.0121(3) Uani 1 1 d . . .
C26 C 0.5709(2) 0.25215(12) 0.32354(12) 0.0119(3) Uani 1 1 d . . .
C27 C 0.5430(2) 0.27016(12) 0.23669(12) 0.0121(3) Uani 1 1 d . A .
C28 C 0.4070(2) 0.28350(13) 0.21339(12) 0.0127(3) Uani 1 1 d . . .
C29 C 0.3604(2) 0.35196(13) 0.16939(12) 0.0129(3) Uani 1 1 d . . .
C30 C 0.2548(2) 0.39282(13) 0.18289(12) 0.0127(3) Uani 1 1 d . . .
C31 C 0.2623(2) 0.48680(13) 0.16270(12) 0.0129(3) Uani 1 1 d . . .
C32 C 0.2230(2) 0.55735(13) 0.22281(12) 0.0134(3) Uani 1 1 d . . .
C33 C 0.3180(2) 0.63375(13) 0.26140(12) 0.0134(3) Uani 1 1 d . . .
C34 C 0.3152(2) 0.65513(13) 0.34400(13) 0.0138(3) Uani 1 1 d . . .
C35 C 0.4222(2) 0.69432(13) 0.40246(12) 0.0136(3) Uani 1 1 d . . .
C36 C 0.4500(2) 0.67672(13) 0.48910(12) 0.0135(3) Uani 1 1 d . . .
C37 C 0.5850(2) 0.66333(13) 0.51305(12) 0.0131(3) Uani 1 1 d . . .
C38 C 0.6325(2) 0.59470(13) 0.55717(12) 0.0129(3) Uani 1 1 d . . .
C39 C 0.7381(2) 0.55417(13) 0.54352(12) 0.0127(3) Uani 1 1 d . . .
C40 C 0.7882(2) 0.57953(13) 0.48111(12) 0.0128(3) Uani 1 1 d . . .
C41 C 0.8267(2) 0.51317(13) 0.42591(12) 0.0127(3) Uani 1 1 d . . .
C42 C 0.8119(2) 0.42266(13) 0.43502(12) 0.0125(3) Uani 1 1 d . . .
C43 C 0.7637(2) 0.36005(13) 0.36350(12) 0.0126(3) Uani 1 1 d . . .
C44 C 0.7387(2) 0.38915(12) 0.28618(12) 0.0122(3) Uani 1 1 d . . .
C45 C 0.6348(2) 0.34519(13) 0.21689(12) 0.0135(3) Uani 1 1 d . A .
C46 C 0.5754(2) 0.42005(13) 0.17604(12) 0.0125(3) Uani 1 1 d . . .
C47 C 0.4454(2) 0.42131(13) 0.15008(12) 0.0131(3) Uani 1 1 d . . .
C48 C 0.3911(2) 0.50331(13) 0.15263(12) 0.0129(3) Uani 1 1 d . . .
C49 C 0.4685(2) 0.58177(13) 0.18620(12) 0.0136(3) Uani 1 1 d . . .
C50 C 0.4313(2) 0.64769(13) 0.24151(13) 0.0140(3) Uani 1 1 d . . .
C51 C 0.5413(2) 0.68776(12) 0.30068(12) 0.0130(3) Uani 1 1 d . . .
C52 C 0.5368(2) 0.70834(12) 0.38099(12) 0.0129(3) Uani 1 1 d . . .
C53 C 0.6388(2) 0.68895(12) 0.44960(12) 0.0128(3) Uani 1 1 d . . .
C54 C 0.7415(2) 0.64979(13) 0.43572(12) 0.0137(3) Uani 1 1 d . . .
C55 C 0.7633(2) 0.63519(13) 0.35345(12) 0.0131(3) Uani 1 1 d . . .
C56 C 0.6524(2) 0.65492(13) 0.27870(13) 0.0141(3) Uani 1 1 d . . .
C57 C 0.6017(2) 0.58139(13) 0.21228(12) 0.0129(3) Uani 1 1 d . . .
C58 C 0.6530(2) 0.50106(13) 0.20959(12) 0.0134(3) Uani 1 1 d . . .
C59 C 0.7554(2) 0.48198(13) 0.27808(12) 0.0132(3) Uani 1 1 d . . .
C60 C 0.8032(2) 0.54366(13) 0.34726(12) 0.0131(3) Uani 1 1 d . . .
O1 O 0.1356(2) 0.31425(12) 0.52858(12) 0.0226(4) Uani 1 1 d . . .
O2 O 0.03546(19) 0.18320(12) 0.46219(12) 0.0202(3) Uani 1 1 d . . .
O3 O 0.1770(2) 0.11243(12) 0.31946(11) 0.0213(3) Uani 1 1 d . . .
O4 O 0.2559(3) 0.09318(12) 0.45136(12) 0.0306(5) Uani 1 1 d . . .
C61 C 0.2132(2) 0.23700(13) 0.42534(12) 0.0130(3) Uani 1 1 d . . .
C62 C 0.1267(2) 0.25056(14) 0.47925(13) 0.0150(3) Uani 1 1 d . . .
C63 C -0.0557(3) 0.18918(18) 0.51050(16) 0.0214(4) Uani 1 1 d . . .
H63A H -0.0924 0.2470 0.5060 0.026 Uiso 1 1 calc R . .
H63B H -0.0143 0.1852 0.5689 0.026 Uiso 1 1 calc R . .
C64 C -0.1565(3) 0.1128(2) 0.4775(2) 0.0314(6) Uani 1 1 d . . .
H64A H -0.2226 0.1176 0.5061 0.047 Uiso 1 1 calc R . .
H64B H -0.1202 0.0560 0.4862 0.047 Uiso 1 1 calc R . .
H64C H -0.1926 0.1150 0.4188 0.047 Uiso 1 1 calc R . .
C65 C 0.2115(2) 0.14111(14) 0.39040(13) 0.0140(3) Uani 1 1 d . . .
C66 C 0.2460(8) -0.0026(2) 0.4278(2) 0.078(2) Uani 1 1 d . . .
H66A H 0.2955 -0.0330 0.4729 0.094 Uiso 1 1 calc R . .
H66B H 0.2765 -0.0155 0.3786 0.094 Uiso 1 1 calc R . .
C67 C 0.0863(5) -0.0375(3) 0.4075(3) 0.0531(10) Uani 1 1 d . . .
H67A H 0.0651 -0.0911 0.3675 0.080 Uiso 1 1 calc R . .
H67B H 0.0373 0.0104 0.3852 0.080 Uiso 1 1 calc R . .
H67C H 0.0665 -0.0514 0.4583 0.080 Uiso 1 1 calc R . .
O5 O 0.2372(3) 0.79220(14) 0.45939(13) 0.0288(4) Uani 1 1 d . . .
O6 O 0.16777(17) 0.72289(13) 0.55411(13) 0.0241(3) Uani 1 1 d . . .
O7 O 0.4836(3) 0.68184(13) 0.68254(12) 0.0304(5) Uani 1 1 d . . .
O8 O 0.4189(2) 0.81363(11) 0.64853(11) 0.0246(3) Uani 1 1 d . . .
C68 C 0.3666(2) 0.69758(13) 0.54503(13) 0.0148(3) Uani 1 1 d . . .
C69 C 0.2516(3) 0.74461(14) 0.51295(14) 0.0180(4) Uani 1 1 d . . .
C70 C 0.0510(3) 0.76557(19) 0.5341(2) 0.0334(6) Uani 1 1 d . . .
H70A H -0.0165 0.7280 0.5478 0.040 Uiso 1 1 calc R . .
H70B H 0.0251 0.7707 0.4746 0.040 Uiso 1 1 calc R . .
C71 C 0.0679(3) 0.8561(2) 0.5805(3) 0.0384(7) Uani 1 1 d . . .
H71A H -0.0128 0.8816 0.5695 0.058 Uiso 1 1 calc R . .
H71B H 0.1291 0.8949 0.5632 0.058 Uiso 1 1 calc R . .
H71C H 0.0986 0.8513 0.6392 0.058 Uiso 1 1 calc R . .
C72 C 0.4300(2) 0.72752(14) 0.63351(13) 0.0152(3) Uani 1 1 d . . .
C73 C 0.4776(3) 0.85612(16) 0.73121(15) 0.0267(5) Uani 1 1 d . . .
H73A H 0.5699 0.8547 0.7446 0.032 Uiso 1 1 calc R . .
H73B H 0.4451 0.8246 0.7714 0.032 Uiso 1 1 calc R . .
C74 C 0.4454(5) 0.9508(2) 0.7335(2) 0.0475(10) Uani 1 1 d . . .
H74A H 0.4837 0.9823 0.7884 0.071 Uiso 1 1 calc R . .
H74B H 0.3539 0.9512 0.7205 0.071 Uiso 1 1 calc R . .
H74C H 0.4775 0.9810 0.6932 0.071 Uiso 1 1 calc R . .
O9 O 0.4713(3) 0.24796(15) 0.05337(12) 0.0336(5) Uani 1 1 d . . .
O10 O 0.6402(2) 0.1775(2) 0.05860(13) 0.0465(8) Uani 1 1 d D . .
O11 O 0.7232(2) 0.12971(13) 0.24723(17) 0.0306(5) Uani 1 1 d . . .
O12 O 0.83929(17) 0.23259(12) 0.20325(12) 0.0225(3) Uani 1 1 d . . .
C75 C 0.6251(2) 0.24835(13) 0.18111(12) 0.0134(3) Uani 1 1 d . . .
C76 C 0.5674(3) 0.22481(15) 0.09044(14) 0.0189(4) Uani 1 1 d . A .
C77A C 0.5904(5) 0.1710(4) -0.0330(3) 0.0233(8) Uiso 0.50 1 d PD A 1
H77A H 0.5620 0.1076 -0.0546 0.028 Uiso 0.50 1 calc PR A 1
H77B H 0.5163 0.2053 -0.0465 0.028 Uiso 0.50 1 calc PR A 1
C78A C 0.6718(7) 0.2008(5) -0.0690(4) 0.0367(12) Uiso 0.50 1 d PD A 1
H78A H 0.6337 0.1948 -0.1283 0.055 Uiso 0.50 1 calc PR A 1
H78B H 0.7446 0.1662 -0.0572 0.055 Uiso 0.50 1 calc PR A 1
H78C H 0.6990 0.2640 -0.0490 0.055 Uiso 0.50 1 calc PR A 1
C77B C 0.6063(5) 0.1326(4) -0.0230(3) 0.0257(9) Uiso 0.50 1 d PD A 2
H77C H 0.5311 0.1575 -0.0551 0.031 Uiso 0.50 1 calc PR A 2
H77D H 0.5821 0.0685 -0.0205 0.031 Uiso 0.50 1 calc PR A 2
C78B C 0.7014(8) 0.1386(6) -0.0664(5) 0.0469(16) Uiso 0.50 1 d PD A 2
H78D H 0.6689 0.1060 -0.1213 0.070 Uiso 0.50 1 calc PR A 2
H78E H 0.7756 0.1122 -0.0365 0.070 Uiso 0.50 1 calc PR A 2
H78F H 0.7246 0.2016 -0.0709 0.070 Uiso 0.50 1 calc PR A 2
C79 C 0.7342(2) 0.19580(14) 0.21460(14) 0.0160(4) Uani 1 1 d . A .
C80 C 0.9463(2) 0.1814(2) 0.22450(19) 0.0280(5) Uani 1 1 d . . .
H80A H 0.9478 0.1553 0.2761 0.034 Uiso 1 1 calc R . .
H80B H 1.0250 0.2213 0.2333 0.034 Uiso 1 1 calc R . .
C81 C 0.9389(6) 0.1084(6) 0.1580(4) 0.087(3) Uani 1 1 d . . .
H81A H 0.9900 0.0615 0.1802 0.130 Uiso 1 1 calc R . .
H81B H 0.9705 0.1326 0.1146 0.130 Uiso 1 1 calc R . .
H81C H 0.8512 0.0830 0.1353 0.130 Uiso 1 1 calc R . .
O13 O 0.8288(2) 0.83664(12) 0.40329(12) 0.0218(3) Uani 1 1 d . . .
O14 O 0.7199(3) 0.84773(12) 0.27377(12) 0.0267(4) Uani 1 1 d . . .
O15 O 0.8622(2) 0.62832(12) 0.20050(13) 0.0235(4) Uani 1 1 d . . .
O16 O 0.9502(2) 0.76624(12) 0.25682(12) 0.0218(4) Uani 1 1 d . . .
C82 C 0.7803(2) 0.70873(13) 0.30040(13) 0.0147(3) Uani 1 1 d . . .
C83 C 0.7814(2) 0.80503(13) 0.33401(14) 0.0167(4) Uani 1 1 d . . .
C84 C 0.7060(4) 0.94217(17) 0.2928(2) 0.0344(7) Uani 1 1 d . . .
H84A H 0.6890 0.9713 0.2417 0.041 Uiso 1 1 calc R . .
H84B H 0.7857 0.9720 0.3299 0.041 Uiso 1 1 calc R . .
C85 C 0.6040(4) 0.9541(2) 0.3316(3) 0.0443(8) Uani 1 1 d . . .
H85A H 0.5861 1.0168 0.3331 0.066 Uiso 1 1 calc R . .
H85B H 0.6290 0.9378 0.3877 0.066 Uiso 1 1 calc R . .
H85C H 0.5284 0.9156 0.3002 0.066 Uiso 1 1 calc R . .
C86 C 0.8669(2) 0.69443(14) 0.24571(14) 0.0162(4) Uani 1 1 d . . .
C87 C 1.0383(3) 0.76016(18) 0.20736(18) 0.0255(5) Uani 1 1 d . . .
H87A H 0.9939 0.7594 0.1487 0.031 Uiso 1 1 calc R . .
H87B H 1.0796 0.7043 0.2145 0.031 Uiso 1 1 calc R . .
C88 C 1.1346(4) 0.8399(3) 0.2344(3) 0.0441(10) Uani 1 1 d . . .
H88A H 1.1915 0.8399 0.1988 0.066 Uiso 1 1 calc R . .
H88B H 1.1829 0.8373 0.2911 0.066 Uiso 1 1 calc R . .
H88C H 1.0924 0.8948 0.2310 0.066 Uiso 1 1 calc R . .
N1 N 0.9927(2) 0.26281(14) 0.74514(12) 0.0181(3) Uani 1 1 d . . .
N2 N 1.1660(2) 0.40161(14) 0.71163(12) 0.0173(3) Uani 1 1 d . . .
C89 C 0.8410(2) 0.40605(13) 0.59532(12) 0.0131(3) Uani 1 1 d . . .
C90 C 0.8347(2) 0.33279(13) 0.64934(12) 0.0140(3) Uani 1 1 d . . .
C91 C 0.7391(2) 0.27634(16) 0.66406(14) 0.0201(4) Uani 1 1 d . . .
H91 H 0.6532 0.2808 0.6380 0.024 Uiso 1 1 calc R . .
C92 C 0.7741(2) 0.21334(18) 0.71826(16) 0.0232(4) Uani 1 1 d . . .
H92 H 0.7111 0.1736 0.7292 0.028 Uiso 1 1 calc R . .
C93 C 0.8993(3) 0.20758(17) 0.75660(15) 0.0221(4) Uani 1 1 d . . .
H93 H 0.9200 0.1628 0.7924 0.027 Uiso 1 1 calc R . .
C94 C 0.9571(2) 0.32270(14) 0.69311(13) 0.0151(4) Uani 1 1 d . . .
C95 C 1.0436(2) 0.39132(14) 0.67588(13) 0.0151(4) Uani 1 1 d . . .
C96 C 1.2313(2) 0.47019(17) 0.69127(15) 0.0185(4) Uani 1 1 d . . .
H96 H 1.3196 0.4800 0.7146 0.022 Uiso 1 1 calc R . .
C97 C 1.1736(2) 0.52757(17) 0.63688(15) 0.0181(4) Uani 1 1 d . . .
H97 H 1.2228 0.5766 0.6252 0.022 Uiso 1 1 calc R . .
C98 C 1.0452(2) 0.51456(15) 0.59934(14) 0.0160(4) Uani 1 1 d . . .
H98 H 1.0060 0.5531 0.5614 0.019 Uiso 1 1 calc R . .
C99 C 0.9762(2) 0.44300(14) 0.61942(13) 0.0140(3) Uani 1 1 d . . .
N3 N -0.1719(2) 0.53260(15) 0.00675(13) 0.0188(4) Uani 1 1 d . B .
N4 N -0.0044(2) 0.68046(14) -0.01907(13) 0.0193(4) Uani 1 1 d . B .
C100 C 0.1517(2) 0.54069(13) 0.13252(12) 0.0139(3) Uani 1 1 d . . .
C101 C 0.0172(2) 0.49930(14) 0.10560(13) 0.0138(3) Uani 1 1 d . B .
C102 C -0.0489(2) 0.42634(15) 0.12498(14) 0.0169(4) Uani 1 1 d . . .
H102 H -0.0088 0.3897 0.1644 0.020 Uiso 1 1 calc R . .
C103 C -0.1762(2) 0.40867(16) 0.08457(15) 0.0184(4) Uani 1 1 d . B .
H103 H -0.2241 0.3594 0.0971 0.022 Uiso 1 1 calc R . .
C104 C -0.2347(3) 0.46184(18) 0.02629(16) 0.0206(4) Uani 1 1 d . . .
H104 H -0.3216 0.4477 -0.0004 0.025 Uiso 1 1 calc R B .
C105 C -0.0504(2) 0.54840(14) 0.04651(13) 0.0151(4) Uani 1 1 d . . .
C106 C 0.0333(2) 0.62028(14) 0.03231(13) 0.0161(4) Uani 1 1 d . B .
C107 C 0.0848(3) 0.74366(16) -0.02430(16) 0.0226(4) Uani 1 1 d . . .
H107 H 0.0618 0.7888 -0.0594 0.027 Uiso 1 1 calc R B .
C108 C 0.2092(3) 0.74507(16) 0.01991(15) 0.0235(4) Uani 1 1 d . B .
H108 H 0.2700 0.7904 0.0142 0.028 Uiso 1 1 calc R . .
C109 C 0.2460(2) 0.68065(15) 0.07263(14) 0.0198(4) Uani 1 1 d . . .
H109 H 0.3313 0.6810 0.1027 0.024 Uiso 1 1 calc R B .
C110 C 0.1547(2) 0.61612(14) 0.07992(12) 0.0150(3) Uani 1 1 d . B .
C111 C 1.3094(3) 0.15824(18) 0.69739(16) 0.0273(5) Uani 1 1 d . . .
C112 C 1.1997(3) 0.10234(19) 0.65942(19) 0.0323(6) Uani 1 1 d . . .
H112 H 1.1743 0.0906 0.6014 0.039 Uiso 1 1 calc R . .
C113 C 1.1268(4) 0.0633(2) 0.7056(3) 0.0371(6) Uani 1 1 d . . .
H113 H 1.0513 0.0262 0.6791 0.044 Uiso 1 1 calc R . .
C114 C 1.1652(4) 0.0790(3) 0.7906(3) 0.0445(8) Uani 1 1 d . . .
H114 H 1.1165 0.0519 0.8223 0.053 Uiso 1 1 calc R . .
C115 C 1.2749(4) 0.1343(3) 0.8293(2) 0.0422(8) Uani 1 1 d . . .
H115 H 1.3191 0.1242 0.8865 0.051 Uiso 1 1 calc R . .
C116 C 1.3467(3) 0.1738(2) 0.78322(17) 0.0310(5) Uani 1 1 d . . .
H116 H 1.4390 0.1867 0.8095 0.037 Uiso 1 1 calc R . .
C117 C 1.3868(4) 0.2009(3) 0.6490(2) 0.0415(8) Uani 1 1 d . . .
H11F H 1.3864 0.1594 0.6012 0.062 Uiso 1 1 calc R . .
H11G H 1.4733 0.2159 0.6831 0.062 Uiso 1 1 calc R . .
H11H H 1.3518 0.2557 0.6308 0.062 Uiso 1 1 calc R . .
C118 C 1.1904(4) 0.4206(2) 0.93242(17) 0.0354(6) Uani 1 1 d . . .
C119 C 1.0584(4) 0.4214(2) 0.91840(18) 0.0357(6) Uani 1 1 d . . .
H119 H 1.0183 0.4721 0.8999 0.043 Uiso 1 1 calc R . .
C120 C 0.9890(4) 0.3466(3) 0.9322(2) 0.0362(7) Uani 1 1 d . . .
H120 H 0.9009 0.3478 0.9237 0.043 Uiso 1 1 calc R . .
C121 C 1.0413(4) 0.2707(3) 0.9576(2) 0.0383(7) Uani 1 1 d . . .
H121 H 0.9904 0.2205 0.9658 0.046 Uiso 1 1 calc R . .
C122 C 1.1692(4) 0.2691(2) 0.97069(18) 0.0352(6) Uani 1 1 d . . .
H122 H 1.2079 0.2175 0.9880 0.042 Uiso 1 1 calc R . .
C123 C 1.2415(4) 0.3436(2) 0.95843(18) 0.0321(6) Uani 1 1 d . . .
H123 H 1.3303 0.3526 0.9932 0.039 Uiso 1 1 calc R . .
C124 C 1.2702(5) 0.5014(2) 0.9237(2) 0.0449(9) Uani 1 1 d . . .
H12E H 1.3216 0.4849 0.8867 0.067 Uiso 1 1 calc R . .
H12F H 1.3252 0.5257 0.9775 0.067 Uiso 1 1 calc R . .
H12G H 1.2163 0.5468 0.9013 0.067 Uiso 1 1 calc R . .
C125 C -0.3119(4) 0.7931(2) 0.0179(2) 0.0384(12) Uiso 0.60 1 d PG B 1
C126 C -0.3744(4) 0.7348(3) 0.05707(18) 0.0385(12) Uiso 0.60 1 d PG B 1
H126 H -0.3618 0.7457 0.1153 0.046 Uiso 0.60 1 d PG B 1
C127 C -0.4541(4) 0.6617(3) 0.0136(2) 0.0488(14) Uiso 0.60 1 d PG B 1
H127 H -0.4941 0.6214 0.0421 0.059 Uiso 0.60 1 d PG B 1
C128 C -0.4769(4) 0.6458(3) -0.0710(2) 0.0431(12) Uiso 0.60 1 d PG B 1
H128 H -0.5338 0.5957 -0.1013 0.052 Uiso 0.60 1 d PG B 1
C129 C -0.4157(4) 0.7039(3) -0.11114(17) 0.0323(10) Uiso 0.60 1 d PG B 1
H129 H -0.4295 0.6935 -0.1695 0.039 Uiso 0.60 1 d PG B 1
C130 C -0.3349(4) 0.7766(3) -0.0667(2) 0.0365(12) Uiso 0.60 1 d PG B 1
H130 H -0.2940 0.8165 -0.0950 0.044 Uiso 0.60 1 d PG B 1
C131 C -0.2236(6) 0.8715(3) 0.0652(3) 0.064(2) Uiso 0.60 1 d PG B 1
H13B H -0.1896 0.9039 0.0283 0.096 Uiso 0.60 1 d PG B 1
H13C H -0.2682 0.9103 0.0929 0.096 Uiso 0.60 1 d PG B 1
H13D H -0.1563 0.8506 0.1048 0.096 Uiso 0.60 1 d PG B 1
C15B C -0.4615(4) 0.6776(3) -0.0504(3) 0.0355(15) Uiso 0.40 1 d PG B 2
H15A H -0.5267 0.6294 -0.0728 0.043 Uiso 0.40 1 d PG B 2
C16B C -0.4020(4) 0.7224(3) -0.1006(2) 0.0170(9) Uiso 0.40 1 d PG B 2
H16A H -0.4281 0.7058 -0.1587 0.020 Uiso 0.40 1 d PG B 2
C17B C -0.3061(4) 0.7903(3) -0.0680(2) 0.0185(9) Uiso 0.40 1 d PG B 2
H17A H -0.2647 0.8190 -0.1037 0.022 Uiso 0.40 1 d PG B 2
C18B C -0.2688(4) 0.8175(3) 0.0157(2) 0.0337(14) Uiso 0.40 1 d PG B 2
C19B C -0.3280(6) 0.7738(4) 0.0666(2) 0.0449(19) Uiso 0.40 1 d PG B 2
H19A H -0.3028 0.7911 0.1247 0.054 Uiso 0.40 1 d PG B 2
C20B C -0.4235(6) 0.7051(4) 0.0333(3) 0.0391(17) Uiso 0.40 1 d PG B 2
H20A H -0.4642 0.6758 0.0689 0.047 Uiso 0.40 1 d PG B 2
C21B C -0.1615(7) 0.8920(5) 0.0478(4) 0.069(4) Uiso 0.40 1 d PG B 2
H21A H -0.1345 0.9128 0.0028 0.103 Uiso 0.40 1 d PG B 2
H21B H -0.1899 0.9407 0.0763 0.103 Uiso 0.40 1 d PG B 2
H21C H -0.0925 0.8695 0.0847 0.103 Uiso 0.40 1 d PG B 2
C132 C 0.0183(4) 0.6827(2) -0.22948(18) 0.0342(6) Uani 1 1 d . . .
C133 C -0.0779(4) 0.7392(3) -0.2429(2) 0.0419(7) Uani 1 1 d . B .
H133 H -0.0581 0.8007 -0.2475 0.050 Uiso 1 1 calc R . .
C134 C -0.2013(4) 0.7076(3) -0.2496(2) 0.0408(7) Uani 1 1 d . . .
H134 H -0.2649 0.7473 -0.2586 0.049 Uiso 1 1 calc R B .
C135 C -0.2326(3) 0.6178(3) -0.24308(17) 0.0344(6) Uani 1 1 d . B .
H135 H -0.3155 0.5908 -0.2798 0.041 Uiso 1 1 calc R . .
C136 C -0.1385(3) 0.5602(2) -0.22941(18) 0.0333(6) Uani 1 1 d . . .
H136 H -0.1588 0.4988 -0.2248 0.040 Uiso 1 1 calc R B .
C137 C -0.0138(4) 0.5930(2) -0.22250(19) 0.0331(6) Uani 1 1 d . B .
H137 H 0.0500 0.5535 -0.2129 0.040 Uiso 1 1 calc R . .
C138 C 0.1514(4) 0.7170(3) -0.2212(2) 0.0426(7) Uani 1 1 d . . .
H13J H 0.1640 0.7814 -0.2029 0.064 Uiso 1 1 calc R . .
H13K H 0.1702 0.7066 -0.2743 0.064 Uiso 1 1 calc R . .
H13L H 0.2075 0.6857 -0.1809 0.064 Uiso 1 1 calc R . .
C139 C 0.3650(4) -0.0321(2) 0.0057(2) 0.0378(7) Uani 1 1 d . . .
C140 C 0.2397(3) -0.0204(2) -0.0075(2) 0.0345(6) Uani 1 1 d . . .
H140 H 0.1833 -0.0402 -0.0597 0.041 Uiso 1 1 calc R . .
C141 C 0.1940(4) 0.0201(3) 0.0548(3) 0.0445(8) Uani 1 1 d . . .
H141 H 0.1070 0.0271 0.0453 0.053 Uiso 1 1 calc R . .
C142 C 0.2764(6) 0.0499(3) 0.1299(3) 0.0502(11) Uani 1 1 d . . .
H142 H 0.2465 0.0781 0.1724 0.060 Uiso 1 1 calc R . .
C143 C 0.4030(4) 0.0387(3) 0.1433(3) 0.0436(8) Uani 1 1 d . . .
H143 H 0.4599 0.0596 0.1950 0.052 Uiso 1 1 calc R . .
C144 C 0.4458(3) -0.0020(3) 0.0833(3) 0.0401(7) Uani 1 1 d . . .
H144 H 0.5325 -0.0104 0.0938 0.048 Uiso 1 1 calc R . .
C145 C 0.4110(6) -0.0785(3) -0.0605(3) 0.0547(11) Uani 1 1 d . . .
H14F H 0.3558 -0.0704 -0.1140 0.082 Uiso 1 1 calc R . .
H14G H 0.4107 -0.1426 -0.0542 0.082 Uiso 1 1 calc R . .
H14H H 0.4968 -0.0531 -0.0566 0.082 Uiso 1 1 calc R . .
C146 C 0.6967(7) -0.0135(4) 0.6243(4) 0.0630(13) Uani 1 1 d . . .
H14I H 0.7781 0.0205 0.6269 0.076 Uiso 1 1 calc R . .
H14J H 0.6884 -0.0135 0.6809 0.076 Uiso 1 1 calc R . .
Cl1 Cl 0.6951(3) -0.12367(13) 0.58179(14) 0.0902(6) Uani 1 1 d . . .
Cl2 Cl 0.57265(18) 0.03995(13) 0.56570(13) 0.0786(4) Uani 1 1 d . . .
B1 B -0.1288(8) -0.0271(4) -0.1467(6) 0.105(4) Uani 1 1 d . . .
F1 F -0.0777(3) 0.05423(19) -0.1100(2) 0.0707(10) Uani 1 1 d . . .
F2 F -0.2569(4) -0.0397(4) -0.1567(6) 0.183(5) Uani 1 1 d . . .
F3 F -0.0966(7) -0.0331(3) -0.2290(4) 0.122(2) Uani 1 1 d . . .
F4 F -0.0730(3) -0.0924(2) -0.1049(3) 0.0819(13) Uani 1 1 d . . .
B2 B -0.4391(3) 0.4074(3) -0.1849(2) 0.0345(6) Uani 1 1 d . . .
F5 F -0.5209(5) 0.3825(4) -0.1446(3) 0.0955(15) Uani 1 1 d . C .
F6 F -0.4908(3) 0.3974(3) -0.26693(17) 0.0694(9) Uani 1 1 d . C .
F7A F -0.4314(7) 0.5023(3) -0.1539(4) 0.0704(16) Uani 0.60 1 d P C 1
F8A F -0.3195(4) 0.3899(4) -0.1634(3) 0.0589(13) Uani 0.60 1 d P C 1
F7B F -0.3550(10) 0.4744(6) -0.1604(5) 0.068(3) Uani 0.40 1 d P C 2
F8B F -0.3790(7) 0.3250(5) -0.1667(5) 0.0578(18) Uani 0.40 1 d P C 2

loop_
_atom_site_aniso_label
_atom_site_aniso_U_11
_atom_site_aniso_U_22
_atom_site_aniso_U_33
_atom_site_aniso_U_23
_atom_site_aniso_U_13
_atom_site_aniso_U_12
Ag1 0.02586(9) 0.02825(8) 0.01698(7) 0.00272(6) -0.00110(6) 0.01000(6)
Ag2 0.02555(9) 0.03322(9) 0.01832(7) 0.00823(6) -0.00070(6) 0.00879(7)
C1 0.0153(8) 0.0096(6) 0.0114(7) 0.0034(5) 0.0033(6) -0.0007(6)
C2 0.0154(8) 0.0118(7) 0.0093(7) 0.0004(5) 0.0019(6) -0.0022(6)
C3 0.0140(8) 0.0108(7) 0.0103(7) 0.0021(5) 0.0027(6) 0.0004(6)
C4 0.0143(8) 0.0119(7) 0.0113(7) 0.0019(6) 0.0027(6) 0.0005(6)
C5 0.0147(8) 0.0108(7) 0.0104(7) 0.0022(5) 0.0030(6) 0.0007(6)
C6 0.0160(8) 0.0102(7) 0.0100(7) 0.0010(5) 0.0023(6) -0.0014(6)
C7 0.0160(8) 0.0102(6) 0.0096(7) 0.0027(5) 0.0021(6) -0.0003(6)
C8 0.0152(8) 0.0097(6) 0.0108(7) 0.0031(5) 0.0020(6) 0.0003(6)
C9 0.0180(9) 0.0089(6) 0.0112(7) 0.0017(5) 0.0046(6) -0.0001(6)
C10 0.0151(8) 0.0092(6) 0.0123(7) 0.0001(5) 0.0029(6) 0.0001(6)
C11 0.0171(9) 0.0095(6) 0.0107(7) 0.0001(5) 0.0017(6) -0.0014(6)
C12 0.0126(8) 0.0112(7) 0.0113(7) 0.0005(5) 0.0015(6) -0.0021(6)
C13 0.0148(8) 0.0106(7) 0.0110(7) 0.0013(5) 0.0015(6) -0.0005(6)
C14 0.0135(8) 0.0107(7) 0.0136(7) 0.0008(6) 0.0027(6) -0.0011(6)
C15 0.0154(8) 0.0126(7) 0.0107(7) 0.0011(6) 0.0021(6) 0.0012(6)
C16 0.0161(9) 0.0111(7) 0.0112(7) 0.0011(6) 0.0016(6) 0.0007(6)
C17 0.0165(9) 0.0113(7) 0.0113(7) 0.0006(6) 0.0025(6) 0.0011(6)
C18 0.0167(9) 0.0103(7) 0.0114(7) 0.0012(5) 0.0024(6) 0.0002(6)
C19 0.0179(9) 0.0100(7) 0.0105(7) 0.0004(5) 0.0031(6) 0.0004(6)
C20 0.0158(8) 0.0109(7) 0.0091(7) 0.0004(5) 0.0020(6) 0.0001(6)
C21 0.0151(8) 0.0129(7) 0.0088(7) -0.0001(5) 0.0026(6) -0.0007(6)
C22 0.0140(8) 0.0116(7) 0.0110(7) 0.0009(6) 0.0018(6) -0.0004(6)
C23 0.0156(8) 0.0107(7) 0.0103(7) 0.0015(5) 0.0026(6) 0.0001(6)
C24 0.0174(9) 0.0095(6) 0.0124(7) 0.0027(6) 0.0039(6) 0.0018(6)
C25 0.0152(8) 0.0094(6) 0.0112(7) 0.0012(5) 0.0029(6) -0.0006(6)
C26 0.0173(9) 0.0081(6) 0.0100(7) 0.0016(5) 0.0031(6) 0.0001(6)
C27 0.0157(8) 0.0094(6) 0.0106(7) 0.0011(5) 0.0033(6) -0.0023(6)
C28 0.0154(8) 0.0107(7) 0.0108(7) 0.0004(5) 0.0018(6) 0.0000(6)
C29 0.0175(9) 0.0104(7) 0.0091(7) 0.0011(5) 0.0015(6) -0.0015(6)
C30 0.0162(9) 0.0098(7) 0.0102(7) 0.0004(5) 0.0010(6) -0.0005(6)
C31 0.0169(9) 0.0107(7) 0.0102(7) 0.0027(5) 0.0019(6) 0.0005(6)
C32 0.0169(9) 0.0111(7) 0.0107(7) 0.0020(6) 0.0012(6) 0.0006(6)
C33 0.0162(9) 0.0106(7) 0.0117(7) 0.0019(6) 0.0007(6) 0.0009(6)
C34 0.0180(9) 0.0108(7) 0.0115(7) 0.0013(6) 0.0021(6) 0.0017(6)
C35 0.0188(9) 0.0100(7) 0.0109(7) 0.0006(5) 0.0022(6) 0.0010(6)
C36 0.0184(9) 0.0103(7) 0.0102(7) 0.0000(5) 0.0018(6) 0.0015(6)
C37 0.0169(9) 0.0106(7) 0.0105(7) -0.0003(5) 0.0026(6) -0.0010(6)
C38 0.0161(9) 0.0102(7) 0.0103(7) -0.0005(5) 0.0011(6) -0.0006(6)
C39 0.0157(8) 0.0102(7) 0.0103(7) 0.0008(5) 0.0011(6) -0.0012(6)
C40 0.0145(8) 0.0107(7) 0.0112(7) -0.0009(6) 0.0017(6) -0.0020(6)
C41 0.0151(8) 0.0118(7) 0.0105(7) 0.0019(6) 0.0021(6) -0.0002(6)
C42 0.0149(8) 0.0108(7) 0.0104(7) 0.0010(5) 0.0014(6) 0.0001(6)
C43 0.0157(8) 0.0111(7) 0.0113(7) 0.0021(6) 0.0040(6) 0.0005(6)
C44 0.0158(8) 0.0091(6) 0.0109(7) 0.0008(5) 0.0029(6) -0.0009(6)
C45 0.0176(9) 0.0122(7) 0.0098(7) 0.0001(6) 0.0030(6) -0.0004(6)
C46 0.0177(9) 0.0101(7) 0.0093(7) 0.0020(5) 0.0034(6) -0.0017(6)
C47 0.0181(9) 0.0112(7) 0.0092(7) 0.0018(5) 0.0031(6) -0.0012(6)
C48 0.0170(9) 0.0115(7) 0.0085(7) 0.0021(5) 0.0005(6) 0.0002(6)
C49 0.0175(9) 0.0106(7) 0.0107(7) 0.0013(6) 0.0012(6) -0.0017(6)
C50 0.0192(9) 0.0108(7) 0.0114(7) 0.0021(6) 0.0032(6) -0.0002(6)
C51 0.0167(9) 0.0088(6) 0.0122(7) 0.0019(5) 0.0015(6) 0.0001(6)
C52 0.0185(9) 0.0085(6) 0.0112(7) 0.0018(5) 0.0032(6) -0.0002(6)
C53 0.0166(8) 0.0082(6) 0.0121(7) 0.0005(5) 0.0018(6) -0.0008(6)
C54 0.0190(9) 0.0088(6) 0.0116(7) 0.0013(5) 0.0015(6) -0.0010(6)
C55 0.0162(9) 0.0100(7) 0.0111(7) 0.0015(5) 0.0013(6) -0.0020(6)
C56 0.0170(9) 0.0114(7) 0.0119(7) 0.0008(6) 0.0014(6) -0.0019(6)
C57 0.0186(9) 0.0097(6) 0.0101(7) 0.0018(5) 0.0035(6) -0.0004(6)
C58 0.0175(9) 0.0109(7) 0.0113(7) 0.0011(6) 0.0039(6) -0.0011(6)
C59 0.0167(9) 0.0117(7) 0.0111(7) 0.0014(6) 0.0040(6) -0.0004(6)
C60 0.0158(9) 0.0107(7) 0.0117(7) -0.0001(6) 0.0030(6) -0.0021(6)
O1 0.0268(9) 0.0177(7) 0.0242(8) -0.0048(6) 0.0126(7) -0.0044(6)
O2 0.0202(8) 0.0190(7) 0.0208(7) -0.0041(6) 0.0090(6) -0.0056(6)
O3 0.0312(9) 0.0149(6) 0.0153(7) -0.0007(5) 0.0031(6) 0.0010(6)
O4 0.0586(15) 0.0106(6) 0.0165(8) 0.0021(6) -0.0015(8) 0.0047(7)
C61 0.0165(9) 0.0099(7) 0.0118(7) 0.0018(6) 0.0030(6) -0.0010(6)
C62 0.0181(9) 0.0127(7) 0.0132(8) 0.0028(6) 0.0027(7) -0.0003(6)
C63 0.0206(10) 0.0248(10) 0.0198(9) -0.0010(8) 0.0091(8) -0.0002(8)
C64 0.0251(12) 0.0307(12) 0.0392(14) 0.0005(11) 0.0141(11) -0.0065(10)
C65 0.0156(9) 0.0118(7) 0.0136(8) 0.0020(6) 0.0032(6) -0.0019(6)
C66 0.183(7) 0.0156(12) 0.0277(15) 0.0042(11) 0.005(3) 0.032(2)
C67 0.056(2) 0.044(2) 0.056(2) 0.0072(17) 0.012(2) -0.0026(18)
O5 0.0444(13) 0.0265(9) 0.0182(8) 0.0072(6) 0.0076(8) 0.0187(8)
O6 0.0154(7) 0.0226(7) 0.0329(9) 0.0033(7) 0.0034(6) 0.0035(6)
O7 0.0519(13) 0.0181(7) 0.0147(7) -0.0020(6) -0.0036(8) 0.0117(8)
O8 0.0372(10) 0.0150(6) 0.0153(7) -0.0041(5) -0.0035(6) 0.0075(6)
C68 0.0193(9) 0.0112(7) 0.0119(7) -0.0017(6) 0.0019(6) 0.0012(6)
C69 0.0231(10) 0.0133(7) 0.0150(8) -0.0011(6) 0.0007(7) 0.0043(7)
C70 0.0180(10) 0.0222(10) 0.0541(18) -0.0039(11) 0.0008(11) 0.0053(8)
C71 0.0317(14) 0.0325(13) 0.052(2) -0.0018(13) 0.0143(14) 0.0083(11)
C72 0.0172(9) 0.0138(7) 0.0131(7) -0.0015(6) 0.0028(6) 0.0015(6)
C73 0.0364(13) 0.0188(9) 0.0182(9) -0.0067(7) -0.0032(9) 0.0085(8)
C74 0.081(3) 0.0204(11) 0.0306(14) -0.0091(10) -0.0053(15) 0.0198(14)
O9 0.0501(14) 0.0300(9) 0.0140(7) -0.0026(6) -0.0051(8) 0.0156(9)
O10 0.0209(9) 0.090(2) 0.0207(9) -0.0307(11) 0.0057(7) -0.0029(11)
O11 0.0351(11) 0.0177(7) 0.0485(13) 0.0150(8) 0.0225(10) 0.0096(7)
O12 0.0175(7) 0.0206(7) 0.0282(8) 0.0073(6) 0.0033(6) -0.0018(6)
C75 0.0182(9) 0.0106(7) 0.0107(7) 0.0007(6) 0.0031(6) -0.0003(6)
C76 0.0269(11) 0.0145(8) 0.0138(8) -0.0004(6) 0.0050(7) -0.0041(7)
C79 0.0197(9) 0.0130(7) 0.0149(8) -0.0010(6) 0.0055(7) -0.0010(6)
C80 0.0160(9) 0.0339(12) 0.0317(12) 0.0044(10) 0.0025(9) 0.0006(8)
C81 0.061(3) 0.145(7) 0.048(3) -0.027(3) 0.001(2) 0.063(4)
O13 0.0263(9) 0.0176(7) 0.0180(7) -0.0026(6) 0.0027(6) -0.0031(6)
O14 0.0491(12) 0.0100(6) 0.0167(7) 0.0021(5) 0.0013(7) 0.0019(7)
O15 0.0312(10) 0.0151(7) 0.0255(8) -0.0033(6) 0.0138(7) -0.0053(6)
O16 0.0258(9) 0.0155(7) 0.0253(8) -0.0025(6) 0.0132(7) -0.0072(6)
C82 0.0184(9) 0.0102(7) 0.0149(8) 0.0023(6) 0.0045(7) -0.0033(6)
C83 0.0234(10) 0.0093(7) 0.0167(9) 0.0014(6) 0.0050(7) -0.0022(7)
C84 0.0536(18) 0.0122(9) 0.0318(13) 0.0020(8) 0.0007(12) 0.0070(10)
C85 0.058(2) 0.0238(12) 0.0440(18) 0.0021(11) 0.0004(16) 0.0091(13)
C86 0.0199(10) 0.0129(7) 0.0153(8) 0.0030(6) 0.0049(7) -0.0028(7)
C87 0.0264(12) 0.0242(10) 0.0274(11) -0.0023(9) 0.0140(9) -0.0062(9)
C88 0.0422(19) 0.0349(15) 0.058(2) -0.0083(15) 0.0300(17) -0.0187(14)
N1 0.0220(9) 0.0178(7) 0.0139(7) 0.0051(6) 0.0020(6) 0.0039(6)
N2 0.0148(9) 0.0217(8) 0.0129(7) -0.0004(6) -0.0001(6) 0.0037(7)
C89 0.0150(8) 0.0135(7) 0.0099(7) 0.0014(6) 0.0021(6) 0.0002(6)
C90 0.0164(8) 0.0128(7) 0.0117(7) 0.0026(6) 0.0017(6) 0.0013(6)
C91 0.0188(9) 0.0227(9) 0.0183(9) 0.0097(7) 0.0019(7) 0.0007(7)
C92 0.0219(10) 0.0246(10) 0.0231(10) 0.0135(8) 0.0030(8) 0.0011(8)
C93 0.0263(11) 0.0210(9) 0.0183(9) 0.0081(7) 0.0024(8) 0.0038(8)
C94 0.0185(9) 0.0159(8) 0.0099(7) 0.0011(6) 0.0017(6) 0.0032(7)
C95 0.0173(9) 0.0153(8) 0.0110(7) 0.0002(6) 0.0008(7) 0.0025(7)
C96 0.0150(10) 0.0224(9) 0.0171(9) 0.0015(7) 0.0029(7) 0.0008(7)
C97 0.0159(10) 0.0214(9) 0.0156(9) -0.0016(7) 0.0035(7) -0.0008(7)
C98 0.0162(9) 0.0155(8) 0.0155(8) 0.0008(6) 0.0038(7) -0.0002(7)
C99 0.0151(9) 0.0149(7) 0.0107(7) -0.0005(6) 0.0016(6) 0.0009(6)
N3 0.0189(10) 0.0215(8) 0.0156(8) 0.0029(7) 0.0032(7) 0.0027(7)
N4 0.0255(10) 0.0169(7) 0.0130(7) 0.0040(6) -0.0003(7) 0.0038(7)
C100 0.0164(9) 0.0129(7) 0.0102(7) 0.0023(6) -0.0001(6) -0.0006(6)
C101 0.0159(9) 0.0133(7) 0.0110(7) 0.0012(6) 0.0016(6) 0.0009(6)
C102 0.0179(10) 0.0180(8) 0.0133(8) 0.0028(6) 0.0016(7) 0.0001(7)
C103 0.0185(10) 0.0204(9) 0.0155(9) 0.0052(7) 0.0034(7) -0.0015(7)
C104 0.0174(11) 0.0258(10) 0.0173(9) 0.0022(8) 0.0026(8) 0.0018(8)
C105 0.0169(9) 0.0162(8) 0.0115(7) 0.0013(6) 0.0023(7) 0.0028(7)
C106 0.0216(10) 0.0145(8) 0.0112(7) 0.0030(6) 0.0014(7) 0.0038(7)
C107 0.0283(12) 0.0181(9) 0.0191(9) 0.0091(7) 0.0001(8) 0.0012(8)
C108 0.0314(12) 0.0179(9) 0.0192(9) 0.0091(7) 0.0015(8) -0.0005(8)
C109 0.0240(10) 0.0168(8) 0.0168(8) 0.0055(7) 0.0021(7) -0.0008(7)
C110 0.0205(9) 0.0124(7) 0.0102(7) 0.0021(6) 0.0010(6) 0.0003(6)
C111 0.0386(14) 0.0196(9) 0.0205(10) 0.0035(7) 0.0009(9) 0.0058(9)
C112 0.0416(15) 0.0227(10) 0.0278(12) -0.0016(9) 0.0019(11) 0.0035(10)
C113 0.0388(15) 0.0226(11) 0.0522(19) 0.0079(11) 0.0140(14) 0.0070(10)
C114 0.051(2) 0.0445(17) 0.051(2) 0.0250(16) 0.0254(17) 0.0266(16)
C115 0.0524(19) 0.056(2) 0.0242(12) 0.0139(12) 0.0100(12) 0.0337(17)
C116 0.0360(14) 0.0320(12) 0.0223(11) 0.0015(9) -0.0002(10) 0.0173(11)
C117 0.0453(19) 0.0432(17) 0.0344(15) 0.0137(13) 0.0066(14) -0.0022(14)
C118 0.0525(18) 0.0305(12) 0.0187(10) -0.0053(9) 0.0046(11) 0.0015(12)
C119 0.0525(19) 0.0346(13) 0.0199(11) -0.0033(9) 0.0101(11) 0.0095(13)
C120 0.0435(18) 0.0427(16) 0.0245(13) -0.0033(11) 0.0144(12) 0.0069(14)
C121 0.0486(19) 0.0412(16) 0.0280(13) 0.0046(11) 0.0151(13) 0.0054(14)
C122 0.0482(18) 0.0341(13) 0.0222(11) 0.0047(10) 0.0063(11) 0.0052(12)
C123 0.0413(16) 0.0321(13) 0.0180(10) -0.0011(9) 0.0007(10) 0.0024(11)
C124 0.071(3) 0.0300(14) 0.0290(14) -0.0010(11) 0.0103(15) -0.0111(15)
C132 0.0435(17) 0.0374(14) 0.0233(11) 0.0013(10) 0.0116(11) 0.0076(12)
C133 0.054(2) 0.0359(15) 0.0423(17) 0.0113(13) 0.0193(15) 0.0139(14)
C134 0.0492(19) 0.0466(18) 0.0324(14) 0.0088(13) 0.0147(13) 0.0225(15)
C135 0.0365(15) 0.0477(17) 0.0150(10) -0.0037(10) 0.0004(9) 0.0114(13)
C136 0.0419(16) 0.0337(13) 0.0213(11) -0.0064(9) 0.0058(10) 0.0055(11)
C137 0.0400(16) 0.0393(15) 0.0192(11) -0.0035(10) 0.0072(10) 0.0098(12)
C138 0.0451(19) 0.0499(19) 0.0358(16) 0.0005(14) 0.0181(14) 0.0031(15)
C139 0.0472(18) 0.0279(12) 0.0458(17) 0.0113(12) 0.0233(15) 0.0054(12)
C140 0.0415(16) 0.0244(11) 0.0332(13) 0.0043(10) 0.0028(11) 0.0002(10)
C141 0.0367(17) 0.0440(17) 0.051(2) -0.0054(15) 0.0128(15) 0.0029(14)
C142 0.078(3) 0.0377(17) 0.0389(18) -0.0058(14) 0.027(2) -0.0018(18)
C143 0.0416(18) 0.0411(17) 0.0424(17) 0.0043(14) 0.0039(14) -0.0049(14)
C144 0.0309(14) 0.0413(16) 0.0463(18) 0.0167(14) 0.0035(13) 0.0015(12)
C145 0.070(3) 0.047(2) 0.061(3) 0.0101(18) 0.040(2) 0.015(2)
C146 0.082(4) 0.049(2) 0.054(3) -0.0018(19) 0.015(2) -0.001(2)
Cl1 0.1105(15) 0.0653(9) 0.0883(12) -0.0176(8) 0.0207(11) 0.0202(9)
Cl2 0.0712(9) 0.0763(9) 0.0971(12) 0.0204(8) 0.0336(9) 0.0112(7)
B1 0.091(5) 0.036(2) 0.132(7) 0.042(3) -0.070(5) -0.031(3)
F1 0.0662(18) 0.0361(12) 0.094(2) 0.0225(14) -0.0069(17) -0.0153(12)
F2 0.064(2) 0.086(3) 0.331(11) 0.111(5) -0.086(4) -0.033(2)
F3 0.152(5) 0.074(3) 0.095(3) 0.015(2) -0.036(3) -0.034(3)
F4 0.0639(19) 0.0442(14) 0.112(3) 0.0336(17) -0.0276(19) -0.0067(13)
B2 0.0280(14) 0.0443(18) 0.0283(14) -0.0012(12) 0.0038(11) 0.0043(12)
F5 0.092(3) 0.122(4) 0.092(3) 0.019(3) 0.061(3) -0.006(3)
F6 0.0644(18) 0.105(3) 0.0300(11) -0.0065(13) -0.0050(11) 0.0307(17)
F7A 0.075(4) 0.037(2) 0.094(4) -0.013(2) 0.026(3) -0.010(2)
F8A 0.036(2) 0.093(4) 0.044(2) 0.003(2) 0.0016(16) 0.023(2)
F7B 0.076(6) 0.062(5) 0.050(4) 0.003(3) 0.004(4) -0.039(5)
F8B 0.054(4) 0.058(4) 0.075(5) 0.040(4) 0.023(3) 0.032(3)

loop_
_atom_type_symbol
_atom_type_description
_atom_type_scat_dispersion_real
_atom_type_scat_dispersion_imag
_atom_type_scat_source
C C 0.0033 0.0016 'International Tables Vol C Tables 4.2.6.8 and 6.1.1.4'
H H 0.0000 0.0000 'International Tables Vol C Tables 4.2.6.8 and 6.1.1.4'
N N 0.0061 0.0033 'International Tables Vol C Tables 4.2.6.8 and 6.1.1.4'
O O 0.0106 0.0060 'International Tables Vol C Tables 4.2.6.8 and 6.1.1.4'
Cl Cl 0.1697 0.1896 'International Tables Vol C Tables 4.2.6.8 and 6.1.1.4'
Ag Ag -0.7010 1.2917 'International Tables Vol C Tables 4.2.6.8 and 6.1.1.4'
B B 0.0013 0.0007 'International Tables Vol C Tables 4.2.6.8 and 6.1.1.4'
F F 0.0171 0.0103 'International Tables Vol C Tables 4.2.6.8 and 6.1.1.4'

loop_
_geom_angle_atom_site_label_1
_geom_angle_atom_site_label_2
_geom_angle_atom_site_label_3
_geom_angle
N2 Ag1 N1 76.00(7)
N2 Ag1 C116 121.04(9)
N1 Ag1 C116 116.95(10)
N2 Ag1 C123 118.35(9)
N1 Ag1 C123 106.22(10)
C116 Ag1 C123 112.18(10)
N2 Ag1 C115 147.47(9)
N1 Ag1 C115 100.62(12)
C116 Ag1 C115 31.70(12)
C123 Ag1 C115 93.85(11)
N3 Ag2 N4 75.92(8)
N3 Ag2 C129 119.76(10)
N4 Ag2 C129 134.86(10)
N3 Ag2 C16B 120.92(11)
N4 Ag2 C16B 127.40(10)
C129 Ag2 C16B 7.47(11)
N3 Ag2 C135 130.84(10)
N4 Ag2 C135 107.21(10)
C129 Ag2 C135 93.15(10)
C16B Ag2 C135 96.52(11)
N3 Ag2 C130 121.95(9)
N4 Ag2 C130 103.41(10)
C129 Ag2 C130 31.49(5)
C16B Ag2 C130 24.03(11)
C135 Ag2 C130 105.35(11)
N3 Ag2 C17B 125.44(9)
N4 Ag2 C17B 96.81(10)
C129 Ag2 C17B 38.50(12)
C16B Ag2 C17B 31.15(5)
C135 Ag2 C17B 103.27(11)
C130 Ag2 C17B 8.13(10)
C9 C1 C6 105.49(18)
C9 C1 C61 123.31(17)
C6 C1 C61 128.21(19)
C9 C1 C2 115.61(17)
C6 C1 C2 116.58(17)
C61 C1 C2 58.54(13)
C12 C2 C3 104.94(17)
C12 C2 C61 124.94(17)
C3 C2 C61 127.24(18)
C12 C2 C1 116.67(18)
C3 C2 C1 115.50(16)
C61 C2 C1 58.58(13)
C4 C3 C14 119.16(17)
C4 C3 C2 122.68(19)
C14 C3 C2 108.21(16)
C3 C4 C17 120.38(19)
C3 C4 C5 121.41(19)
C17 C4 C5 107.67(17)
C6 C5 C19 119.9(2)
C6 C5 C4 120.74(17)
C19 C5 C4 109.23(17)
C5 C6 C7 119.48(18)
C5 C6 C1 122.66(19)
C7 C6 C1 108.10(18)
C21 C7 C6 120.76(19)
C21 C7 C8 121.3(2)
C6 C7 C8 108.64(17)
C24 C8 C9 120.42(18)
C24 C8 C7 120.79(18)
C9 C8 C7 108.15(19)
C10 C9 C8 120.0(2)
C10 C9 C1 122.5(2)
C8 C9 C1 108.51(17)
C9 C10 C26 119.79(19)
C9 C10 C11 121.5(2)
C26 C10 C11 107.66(18)
C12 C11 C28 120.28(19)
C12 C11 C10 120.45(18)
C28 C11 C10 108.95(19)
C11 C12 C13 120.15(19)
C11 C12 C2 122.43(19)
C13 C12 C2 108.97(18)
C30 C13 C12 120.2(2)
C30 C13 C14 121.71(18)
C12 C13 C14 108.27(17)
C15 C14 C3 120.69(18)
C15 C14 C13 120.34(19)
C3 C14 C13 108.45(18)
C14 C15 C16 119.57(19)
C14 C15 C32 122.29(18)
C16 C15 C32 108.86(17)
C17 C16 C15 120.14(18)
C17 C16 C34 120.68(19)
C15 C16 C34 108.09(18)
C16 C17 C4 119.80(18)
C16 C17 C18 122.90(19)
C4 C17 C18 108.48(18)
C19 C18 C17 105.56(16)
C19 C18 C68 128.32(18)
C17 C18 C68 123.37(19)
C19 C18 C36 116.19(19)
C17 C18 C36 115.73(17)
C68 C18 C36 58.16(13)
C20 C19 C5 119.94(19)
C20 C19 C18 123.07(19)
C5 C19 C18 107.82(18)
C19 C20 C21 120.56(18)
C19 C20 C38 120.90(19)
C21 C20 C38 108.19(19)
C7 C21 C20 118.9(2)
C7 C21 C22 122.58(18)
C20 C21 C22 109.15(17)
C39 C22 C21 104.02(18)
C39 C22 C89 127.28(19)
C21 C22 C89 125.79(18)
C39 C22 C23 116.04(17)
C21 C22 C23 115.45(16)
C89 C22 C23 59.87(14)
C42 C23 C24 104.94(16)
C42 C23 C89 126.02(18)
C24 C23 C89 125.64(18)
C42 C23 C22 116.63(16)
C24 C23 C22 116.94(18)
C89 C23 C22 58.33(13)
C8 C24 C25 119.50(19)
C8 C24 C23 122.36(18)
C25 C24 C23 109.16(18)
C26 C25 C24 120.4(2)
C26 C25 C43 121.15(18)
C24 C25 C43 107.93(16)
C25 C26 C10 119.73(18)
C25 C26 C27 122.72(18)
C10 C26 C27 108.72(18)
C26 C27 C28 105.05(17)
C26 C27 C75 124.06(19)
C28 C27 C75 128.07(18)
C26 C27 C45 115.61(16)
C28 C27 C45 116.12(17)
C75 C27 C45 58.82(13)
C29 C28 C11 119.4(2)
C29 C28 C27 122.81(19)
C11 C28 C27 108.40(18)
C28 C29 C30 120.89(19)
C28 C29 C47 120.9(2)
C30 C29 C47 107.85(18)
C13 C30 C29 118.82(19)
C13 C30 C31 122.44(18)
C29 C30 C31 109.34(18)
C48 C31 C30 103.96(18)
C48 C31 C100 126.99(17)
C30 C31 C100 126.37(19)
C48 C31 C32 116.44(17)
C30 C31 C32 115.39(17)
C100 C31 C32 58.91(14)
C33 C32 C15 104.50(17)
C33 C32 C100 125.73(18)
C15 C32 C100 126.31(19)
C33 C32 C31 116.08(19)
C15 C32 C31 117.28(16)
C100 C32 C31 58.97(14)
C50 C33 C34 118.82(19)
C50 C33 C32 122.87(19)
C34 C33 C32 109.43(19)
C35 C34 C33 120.5(2)
C35 C34 C16 121.32(19)
C33 C34 C16 107.90(17)
C34 C35 C52 119.81(19)
C34 C35 C36 122.46(19)
C52 C35 C36 108.79(19)
C35 C36 C37 105.49(18)
C35 C36 C68 124.4(2)
C37 C36 C68 127.64(18)
C35 C36 C18 116.23(17)
C37 C36 C18 115.23(17)
C68 C36 C18 58.03(14)
C38 C37 C53 118.9(2)
C38 C37 C36 123.47(19)
C53 C37 C36 108.15(18)
C37 C38 C39 120.92(19)
C37 C38 C20 120.6(2)
C39 C38 C20 107.90(17)
C40 C39 C38 119.04(19)
C40 C39 C22 122.22(18)
C38 C39 C22 109.44(18)
C39 C40 C54 120.7(2)
C39 C40 C41 121.53(18)
C54 C40 C41 108.14(18)
C42 C41 C60 121.42(17)
C42 C41 C40 120.11(19)
C60 C41 C40 108.21(18)
C41 C42 C43 118.77(18)
C41 C42 C23 122.93(18)
C43 C42 C23 108.77(16)
C44 C43 C42 120.27(18)
C44 C43 C25 120.63(19)
C42 C43 C25 108.09(17)
C43 C44 C59 120.06(17)
C43 C44 C45 122.18(18)
C59 C44 C45 109.17(18)
C44 C45 C46 104.86(16)
C44 C45 C75 124.50(19)
C46 C45 C75 127.48(18)
C44 C45 C27 116.99(17)
C46 C45 C27 116.31(19)
C75 C45 C27 58.10(13)
C47 C46 C58 119.48(19)
C47 C46 C45 122.50(18)
C58 C46 C45 108.61(18)
C46 C47 C48 120.50(18)
C46 C47 C29 120.80(19)
C48 C47 C29 107.97(19)
C49 C48 C47 119.1(2)
C49 C48 C31 122.43(19)
C47 C48 C31 109.58(17)
C48 C49 C57 120.8(2)
C48 C49 C50 120.6(2)
C57 C49 C50 108.35(17)
C33 C50 C51 121.13(19)
C33 C50 C49 120.92(18)
C51 C50 C49 108.1(2)
C52 C51 C50 119.2(2)
C52 C51 C56 123.1(2)
C50 C51 C56 108.72(17)
C51 C52 C35 120.38(19)
C51 C52 C53 120.7(2)
C35 C52 C53 108.19(18)
C54 C53 C37 120.46(19)
C54 C53 C52 120.79(18)
C37 C53 C52 108.15(19)
C53 C54 C40 119.6(2)
C53 C54 C55 122.8(2)
C40 C54 C55 108.70(18)
C54 C55 C60 105.37(17)
C54 C55 C82 125.00(17)
C60 C55 C82 127.12(19)
C54 C55 C56 116.21(19)
C60 C55 C56 115.08(16)
C82 C55 C56 58.30(14)
C57 C56 C51 105.46(18)
C57 C56 C82 127.8(2)
C51 C56 C82 123.55(17)
C57 C56 C55 117.04(18)
C51 C56 C55 115.58(17)
C82 C56 C55 58.55(14)
C58 C57 C49 119.26(18)
C58 C57 C56 122.9(2)
C49 C57 C56 108.28(18)
C57 C58 C46 120.6(2)
C57 C58 C59 120.40(18)
C46 C58 C59 108.54(18)
C60 C59 C44 120.19(19)
C60 C59 C58 121.40(19)
C44 C59 C58 107.71(17)
C59 C60 C41 119.05(18)
C59 C60 C55 122.7(2)
C41 C60 C55 108.42(17)
C62 O2 C63 115.34(18)
C65 O4 C66 114.9(2)
C62 C61 C65 114.55(17)
C62 C61 C2 117.01(18)
C65 C61 C2 118.67(17)
C62 C61 C1 119.51(17)
C65 C61 C1 114.70(19)
C2 C61 C1 62.88(14)
O1 C62 O2 124.8(2)
O1 C62 C61 125.0(2)
O2 C62 C61 110.20(17)
O2 C63 C64 107.5(2)
O2 C63 H63A 110.2
C64 C63 H63A 110.2
O2 C63 H63B 110.2
C64 C63 H63B 110.2
H63A C63 H63B 108.5
C63 C64 H64A 109.5
C63 C64 H64B 109.5
H64A C64 H64B 109.5
C63 C64 H64C 109.5
H64A C64 H64C 109.5
H64B C64 H64C 109.5
O3 C65 O4 125.1(2)
O3 C65 C61 126.1(2)
O4 C65 C61 108.85(18)
O4 C66 C67 104.5(5)
O4 C66 H66A 110.8
C67 C66 H66A 110.8
O4 C66 H66B 110.8
C67 C66 H66B 110.8
H66A C66 H66B 108.9
C66 C67 H67A 109.5
C66 C67 H67B 109.5
H67A C67 H67B 109.5
C66 C67 H67C 109.5
H67A C67 H67C 109.5
H67B C67 H67C 109.5
C69 O6 C70 116.3(2)
C72 O8 C73 117.14(19)
C72 C68 C69 112.62(18)
C72 C68 C18 121.05(19)
C69 C68 C18 115.25(18)
C72 C68 C36 117.4(2)
C69 C68 C36 118.70(19)
C18 C68 C36 63.80(14)
O5 C69 O6 126.0(3)
O5 C69 C68 126.0(3)
O6 C69 C68 108.1(2)
O6 C70 C71 110.7(3)
O6 C70 H70A 109.5
C71 C70 H70A 109.5
O6 C70 H70B 109.5
C71 C70 H70B 109.5
H70A C70 H70B 108.1
C70 C71 H71A 109.5
C70 C71 H71B 109.5
H71A C71 H71B 109.5
C70 C71 H71C 109.5
H71A C71 H71C 109.5
H71B C71 H71C 109.5
O7 C72 O8 125.3(2)
O7 C72 C68 126.0(2)
O8 C72 C68 108.72(19)
O8 C73 C74 106.7(2)
O8 C73 H73A 110.4
C74 C73 H73A 110.4
O8 C73 H73B 110.4
C74 C73 H73B 110.4
H73A C73 H73B 108.6
C73 C74 H74A 109.5
C73 C74 H74B 109.5
H74A C74 H74B 109.5
C73 C74 H74C 109.5
H74A C74 H74C 109.5
H74B C74 H74C 109.5
C76 O10 C77B 125.0(3)
C76 O10 C77A 107.5(3)
C79 O12 C80 115.36(19)
C27 C75 C76 120.0(2)
C27 C75 C79 116.55(18)
C76 C75 C79 113.07(18)
C27 C75 C45 63.07(14)
C76 C75 C45 118.43(18)
C79 C75 C45 117.17(18)
O9 C76 O10 125.0(2)
O9 C76 C75 124.8(2)
O10 C76 C75 110.1(2)
C78A C77A O10 113.5(5)
C78A C77A H77A 108.9
O10 C77A H77A 108.9
C78A C77A H77B 108.9
O10 C77A H77B 108.9
H77A C77A H77B 107.7
C77A C78A H78A 109.5
C77A C78A H78B 109.5
H78A C78A H78B 109.5
C77A C78A H78C 109.5
H78A C78A H78C 109.5
H78B C78A H78C 109.5
O10 C77B C78B 115.9(5)
O10 C77B H77C 108.3
C78B C77B H77C 108.3
O10 C77B H77D 108.3
C78B C77B H77D 108.3
H77C C77B H77D 107.4
C77B C78B H78D 109.5
C77B C78B H78E 109.5
H78D C78B H78E 109.5
C77B C78B H78F 109.5
H78D C78B H78F 109.5
H78E C78B H78F 109.5
O11 C79 O12 125.9(3)
O11 C79 C75 122.8(2)
O12 C79 C75 111.25(19)
O12 C80 C81 110.3(3)
O12 C80 H80A 109.6
C81 C80 H80A 109.6
O12 C80 H80B 109.6
C81 C80 H80B 109.6
H80A C80 H80B 108.1
C80 C81 H81A 109.5
C80 C81 H81B 109.5
H81A C81 H81B 109.5
C80 C81 H81C 109.5
H81A C81 H81C 109.5
H81B C81 H81C 109.5
C83 O14 C84 117.7(2)
C86 O16 C87 114.56(19)
C83 C82 C86 114.50(18)
C83 C82 C56 114.5(2)
C86 C82 C56 119.39(18)
C83 C82 C55 118.88(18)
C86 C82 C55 117.04(19)
C56 C82 C55 63.16(14)
O13 C83 O14 126.2(2)
O13 C83 C82 125.7(2)
O14 C83 C82 108.04(19)
O14 C84 C85 112.0(3)
O14 C84 H84A 109.2
C85 C84 H84A 109.2
O14 C84 H84B 109.2
C85 C84 H84B 109.2
H84A C84 H84B 107.9
C84 C85 H85A 109.5
C84 C85 H85B 109.5
H85A C85 H85B 109.5
C84 C85 H85C 109.5
H85A C85 H85C 109.5
H85B C85 H85C 109.5
O15 C86 O16 125.4(2)
O15 C86 C82 125.0(2)
O16 C86 C82 109.63(18)
O16 C87 C88 108.0(2)
O16 C87 H87A 110.1
C88 C87 H87A 110.1
O16 C87 H87B 110.1
C88 C87 H87B 110.1
H87A C87 H87B 108.4
C87 C88 H88A 109.5
C87 C88 H88B 109.5
H88A C88 H88B 109.5
C87 C88 H88C 109.5
H88A C88 H88C 109.5
H88B C88 H88C 109.5
C94 N1 C93 115.5(2)
C94 N1 Ag1 107.94(16)
C93 N1 Ag1 136.21(17)
C95 N2 C96 115.7(2)
C95 N2 Ag1 108.93(16)
C96 N2 Ag1 135.22(18)
C99 C89 C90 104.57(18)
C99 C89 C22 124.54(18)
C90 C89 C22 122.98(19)
C99 C89 C23 119.40(18)
C90 C89 C23 119.01(17)
C22 C89 C23 61.80(14)
C91 C90 C94 116.5(2)
C91 C90 C89 135.6(2)
C94 C90 C89 107.98(19)
C92 C91 C90 117.6(2)
C92 C91 H91 121.2
C90 C91 H91 121.2
C93 C92 C91 121.0(2)
C93 C92 H92 119.5
C91 C92 H92 119.5
N1 C93 C92 122.5(2)
N1 C93 H93 118.8
C92 C93 H93 118.8
N1 C94 C90 126.9(2)
N1 C94 C95 123.7(2)
C90 C94 C95 109.31(19)
N2 C95 C99 127.5(2)
N2 C95 C94 123.3(2)
C99 C95 C94 109.1(2)
N2 C96 C97 121.9(2)
N2 C96 H96 119.1
C97 C96 H96 119.1
C98 C97 C96 121.2(2)
C98 C97 H97 119.4
C96 C97 H97 119.4
C97 C98 C99 117.5(2)
C97 C98 H98 121.2
C99 C98 H98 121.2
C98 C99 C95 116.1(2)
C98 C99 C89 135.2(2)
C95 C99 C89 108.65(19)
C105 N3 C104 115.8(2)
C105 N3 Ag2 108.86(16)
C104 N3 Ag2 135.12(19)
C106 N4 C107 116.1(2)
C106 N4 Ag2 107.41(16)
C107 N4 Ag2 136.08(17)
C101 C100 C110 104.23(18)
C101 C100 C32 121.23(19)
C110 C100 C32 118.48(17)
C101 C100 C31 122.89(17)
C110 C100 C31 123.9(2)
C32 C100 C31 62.11(14)
C102 C101 C105 116.6(2)
C102 C101 C100 135.1(2)
C105 C101 C100 108.31(19)
C101 C102 C103 117.6(2)
C101 C102 H102 121.2
C103 C102 H102 121.2
C104 C103 C102 121.2(2)
C104 C103 H103 119.4
C102 C103 H103 119.4
N3 C104 C103 121.9(2)
N3 C104 H104 119.1
C103 C104 H104 119.1
N3 C105 C101 126.9(2)
N3 C105 C106 123.8(2)
C101 C105 C106 109.3(2)
N4 C106 C110 126.6(2)
N4 C106 C105 123.5(2)
C110 C106 C105 109.90(19)
N4 C107 C108 122.0(2)
N4 C107 H107 119.0
C108 C107 H107 119.0
C107 C108 C109 120.6(2)
C107 C108 H108 119.7
C109 C108 H108 119.7
C110 C109 C108 118.1(2)
C110 C109 H109 120.9
C108 C109 H109 120.9
C109 C110 C106 116.6(2)
C109 C110 C100 135.1(2)
C106 C110 C100 108.13(19)
C112 C111 C116 118.9(3)
C112 C111 C117 121.3(3)
C116 C111 C117 119.8(3)
C111 C112 C113 120.8(3)
C111 C112 H112 119.6
C113 C112 H112 119.6
C114 C113 C112 119.7(3)
C114 C113 H113 120.2
C112 C113 H113 120.2
C113 C114 C115 120.1(3)
C113 C114 H114 119.9
C115 C114 H114 119.9
C116 C115 C114 120.2(3)
C116 C115 Ag1 69.94(19)
C114 C115 Ag1 103.8(2)
C116 C115 H115 117.4
C114 C115 H115 117.4
Ag1 C115 H115 117.4
C115 C116 C111 120.4(3)
C115 C116 Ag1 78.4(2)
C111 C116 Ag1 99.87(18)
C115 C116 H116 116.6
C111 C116 H116 116.6
Ag1 C116 H116 116.6
C111 C117 H11F 109.5
C111 C117 H11G 109.5
H11F C117 H11G 109.5
C111 C117 H11H 109.5
H11F C117 H11H 109.5
H11G C117 H11H 109.5
C123 C118 C119 117.2(3)
C123 C118 C124 122.1(4)
C119 C118 C124 120.7(3)
C120 C119 C118 118.6(3)
C120 C119 H119 120.7
C118 C119 H119 120.7
C121 C120 C119 123.3(4)
C121 C120 H120 118.3
C119 C120 H120 118.3
C120 C121 C122 118.4(4)
C120 C121 H121 120.8
C122 C121 H121 120.8
C121 C122 C123 119.6(3)
C121 C122 H122 120.2
C123 C122 H122 120.2
C118 C123 C122 122.9(4)
C118 C123 Ag1 85.46(18)
C122 C123 Ag1 94.76(19)
C118 C123 H123 115.5
C122 C123 H123 115.5
Ag1 C123 H123 115.5
C118 C124 H12E 109.5
C118 C124 H12F 109.5
H12E C124 H12F 109.5
C118 C124 H12G 109.5
H12E C124 H12G 109.5
H12F C124 H12G 109.5
C130 C125 C126 117.8
C130 C125 C131 121.0
C126 C125 C131 121.2
C127 C126 C125 121.1
H19A C126 H20A 117.4
C126 C127 C128 120.7
H15A C127 H20A 142.4
C127 C128 C129 118.8
C130 C129 C128 119.9
C130 C129 Ag2 82.04(16)
C128 C129 Ag2 97.75(19)
Ag2 C129 H129 90.2
Ag2 C129 H16A 96.8
C129 C130 C125 121.6
C129 C130 Ag2 66.46(15)
C125 C130 Ag2 105.11(18)
Ag2 C130 H130 98.2
Ag2 C130 H17A 87.6
H21B C131 H21C 77.5
C20B C15B C16B 117.8
C20B C15B H128 134.0
C16B C15B H128 106.5
C20B C15B H15A 121.1
C16B C15B H15A 121.1
C17B C16B C15B 121.1
C17B C16B Ag2 80.97(19)
C15B C16B Ag2 99.4(2)
C17B C16B H129 122.4
C15B C16B H129 116.0
Ag2 C16B H129 83.9
C17B C16B H16A 119.4
C15B C16B H16A 119.4
Ag2 C16B H16A 89.6
C16B C17B C18B 120.7
C16B C17B Ag2 67.88(18)
C18B C17B Ag2 107.2(2)
C16B C17B H130 114.4
C18B C17B H130 121.8
Ag2 C17B H130 109.4
C16B C17B H17A 119.6
C18B C17B H17A 119.7
Ag2 C17B H17A 94.7
C20B C19B C18B 119.9
C19B C20B H20A 119.2
C18B C21B H21B 109.5
H21A C21B H21B 109.5
C18B C21B H21C 109.5
H21A C21B H21C 109.5
H21B C21B H21C 109.5
C137 C132 C133 117.9(4)
C137 C132 C138 120.6(4)
C133 C132 C138 121.5(3)
C134 C133 C132 121.5(3)
C134 C133 H133 119.3
C132 C133 H133 119.3
C133 C134 C135 120.3(3)
C133 C134 H134 119.9
C135 C134 H134 119.9
C134 C135 C136 119.4(4)
C134 C135 Ag2 97.4(2)
C136 C135 Ag2 89.82(19)
C134 C135 H135 115.2
C136 C135 H135 115.2
Ag2 C135 H135 115.2
C135 C136 C137 119.8(3)
C135 C136 H136 120.1
C137 C136 H136 120.1
C132 C137 C136 121.1(3)
C132 C137 H137 119.4
C136 C137 H137 119.4
C132 C138 H13J 109.5
C132 C138 H13K 109.5
H13J C138 H13K 109.5
C132 C138 H13L 109.5
H13J C138 H13L 109.5
H13K C138 H13L 109.5
C140 C139 C144 118.2(3)
C140 C139 C145 120.0(4)
C144 C139 C145 121.8(4)
C139 C140 C141 120.8(3)
C139 C140 H140 119.6
C141 C140 H140 119.6
C142 C141 C140 119.4(4)
C142 C141 H141 120.3
C140 C141 H141 120.3
C141 C142 C143 119.9(4)
C141 C142 H142 120.1
C143 C142 H142 120.1
C144 C143 C142 120.3(4)
C144 C143 H143 119.8
C142 C143 H143 119.8
C143 C144 C139 121.4(4)
C143 C144 H144 119.3
C139 C144 H144 119.3
C139 C145 H14F 109.5
C139 C145 H14G 109.5
H14F C145 H14G 109.5
C139 C145 H14H 109.5
H14F C145 H14H 109.5
H14G C145 H14H 109.5
Cl1 C146 Cl2 111.3(3)
Cl1 C146 H14I 109.4
Cl2 C146 H14I 109.4
Cl1 C146 H14J 109.4
Cl2 C146 H14J 109.4
H14I C146 H14J 108.0
F1 B1 F4 111.1(5)
F1 B1 F2 112.9(9)
F4 B1 F2 109.4(6)
F1 B1 F3 104.4(6)
F4 B1 F3 107.2(9)
F2 B1 F3 111.7(7)
F7B B2 F5 124.3(6)
F5 B2 F8A 122.6(5)
F7B B2 F6 113.2(5)
F5 B2 F6 112.0(4)
F8A B2 F6 113.6(4)
F5 B2 F7A 93.3(4)
F8A B2 F7A 102.9(5)
F6 B2 F7A 108.8(4)
F7B B2 F8B 108.4(7)
F5 B2 F8B 88.5(5)
F6 B2 F8B 105.7(5)

loop_
_geom_bond_atom_site_label_1
_geom_bond_atom_site_label_2
_geom_bond_distance
Ag1 N2 2.363(2)
Ag1 N1 2.382(2)
Ag1 C116 2.485(3)
Ag1 C123 2.580(3)
Ag1 C115 2.591(4)
Ag2 N3 2.353(2)
Ag2 N4 2.402(2)
Ag2 C129 2.437(5)
Ag2 C16B 2.475(5)
Ag2 C135 2.537(3)
Ag2 C130 2.632(4)
Ag2 C17B 2.638(5)
C1 C9 1.476(3)
C1 C6 1.485(3)
C1 C61 1.514(3)
C1 C2 1.580(3)
C2 C12 1.482(3)
C2 C3 1.490(3)
C2 C61 1.514(3)
C3 C4 1.385(3)
C3 C14 1.426(3)
C4 C17 1.425(3)
C4 C5 1.457(3)
C5 C6 1.383(3)
C5 C19 1.422(3)
C6 C7 1.421(3)
C7 C21 1.385(3)
C7 C8 1.460(3)
C8 C24 1.386(3)
C8 C9 1.423(3)
C9 C10 1.383(3)
C10 C26 1.432(3)
C10 C11 1.462(3)
C11 C12 1.377(3)
C11 C28 1.419(3)
C12 C13 1.417(3)
C13 C30 1.394(3)
C13 C14 1.461(3)
C14 C15 1.385(3)
C15 C16 1.422(3)
C15 C32 1.492(3)
C16 C17 1.386(3)
C16 C34 1.470(3)
C17 C18 1.482(3)
C18 C19 1.478(3)
C18 C68 1.514(3)
C18 C36 1.601(3)
C19 C20 1.379(3)
C20 C21 1.421(3)
C20 C38 1.468(3)
C21 C22 1.491(3)
C22 C39 1.488(3)
C22 C89 1.523(3)
C22 C23 1.577(3)
C23 C42 1.480(3)
C23 C24 1.480(3)
C23 C89 1.547(3)
C24 C25 1.421(3)
C25 C26 1.387(3)
C25 C43 1.467(3)
C26 C27 1.483(3)
C27 C28 1.488(3)
C27 C75 1.504(3)
C27 C45 1.579(3)
C28 C29 1.382(3)
C29 C30 1.422(3)
C29 C47 1.468(3)
C30 C31 1.488(3)
C31 C48 1.483(3)
C31 C100 1.524(3)
C31 C32 1.572(3)
C32 C33 1.478(3)
C32 C100 1.523(3)
C33 C50 1.386(3)
C33 C34 1.421(3)
C34 C35 1.386(3)
C35 C52 1.413(3)
C35 C36 1.478(3)
C36 C37 1.478(3)
C36 C68 1.516(3)
C37 C38 1.388(3)
C37 C53 1.428(3)
C38 C39 1.420(3)
C39 C40 1.387(3)
C40 C54 1.417(3)
C40 C41 1.472(3)
C41 C42 1.389(3)
C41 C60 1.420(3)
C42 C43 1.428(3)
C43 C44 1.390(3)
C44 C59 1.421(3)
C44 C45 1.481(3)
C45 C46 1.485(3)
C45 C75 1.515(3)
C46 C47 1.394(3)
C46 C58 1.420(3)
C47 C48 1.417(3)
C48 C49 1.389(3)
C49 C57 1.426(3)
C49 C50 1.462(3)
C50 C51 1.416(3)
C51 C52 1.387(3)
C51 C56 1.481(3)
C52 C53 1.467(3)
C53 C54 1.383(3)
C54 C55 1.480(3)
C55 C60 1.483(3)
C55 C82 1.520(3)
C55 C56 1.590(3)
C56 C57 1.474(3)
C56 C82 1.516(3)
C57 C58 1.378(3)
C58 C59 1.467(3)
C59 C60 1.392(3)
O1 C62 1.198(3)
O2 C62 1.332(3)
O2 C63 1.459(3)
O3 C65 1.197(3)
O4 C65 1.328(3)
O4 C66 1.452(4)
C61 C62 1.500(3)
C61 C65 1.510(3)
C63 C64 1.500(4)
C63 H63A 0.9900
C63 H63B 0.9900
C64 H64A 0.9800
C64 H64B 0.9800
C64 H64C 0.9800
C66 C67 1.741(10)
C66 H66A 0.9900
C66 H66B 0.9900
C67 H67A 0.9800
C67 H67B 0.9800
C67 H67C 0.9800
O5 C69 1.195(3)
O6 C69 1.337(3)
O6 C70 1.463(3)
O7 C72 1.196(3)
O8 C72 1.321(3)
O8 C73 1.454(3)
C68 C72 1.499(3)
C68 C69 1.506(3)
C70 C71 1.486(5)
C70 H70A 0.9900
C70 H70B 0.9900
C71 H71A 0.9800
C71 H71B 0.9800
C71 H71C 0.9800
C73 C74 1.497(4)
C73 H73A 0.9900
C73 H73B 0.9900
C74 H74A 0.9800
C74 H74B 0.9800
C74 H74C 0.9800
O9 C76 1.183(4)
O10 C76 1.302(4)
O10 C77B 1.432(5)
O10 C77A 1.503(5)
O11 C79 1.196(3)
O12 C79 1.317(3)
O12 C80 1.448(3)
C75 C76 1.507(3)
C75 C79 1.510(3)
C77A C78A 1.288(7)
C77A H77A 0.9900
C77A H77B 0.9900
C78A H78A 0.9800
C78A H78B 0.9800
C78A H78C 0.9800
C77B C78B 1.434(7)
C77B H77C 0.9900
C77B H77D 0.9900
C78B H78D 0.9800
C78B H78E 0.9800
C78B H78F 0.9800
C80 C81 1.487(7)
C80 H80A 0.9900
C80 H80B 0.9900
C81 H81A 0.9800
C81 H81B 0.9800
C81 H81C 0.9800
O13 C83 1.197(3)
O14 C83 1.324(3)
O14 C84 1.460(3)
O15 C86 1.192(3)
O16 C86 1.333(3)
O16 C87 1.446(3)
C82 C83 1.510(3)
C82 C86 1.511(3)
C84 C85 1.461(6)
C84 H84A 0.9900
C84 H84B 0.9900
C85 H85A 0.9800
C85 H85B 0.9800
C85 H85C 0.9800
C87 C88 1.498(4)
C87 H87A 0.9900
C87 H87B 0.9900
C88 H88A 0.9800
C88 H88B 0.9800
C88 H88C 0.9800
N1 C94 1.330(3)
N1 C93 1.341(4)
N2 C95 1.324(3)
N2 C96 1.338(3)
C89 C99 1.493(3)
C89 C90 1.507(3)
C90 C91 1.393(3)
C90 C94 1.395(3)
C91 C92 1.389(3)
C91 H91 0.9500
C92 C93 1.384(4)
C92 H92 0.9500
C93 H93 0.9500
C94 C95 1.455(3)
C95 C99 1.392(3)
C96 C97 1.390(4)
C96 H96 0.9500
C97 C98 1.390(3)
C97 H97 0.9500
C98 C99 1.392(3)
C98 H98 0.9500
N3 C105 1.332(3)
N3 C104 1.342(3)
N4 C106 1.331(3)
N4 C107 1.343(3)
C100 C101 1.507(3)
C100 C110 1.511(3)
C101 C102 1.385(3)
C101 C105 1.395(3)
C102 C103 1.392(4)
C102 H102 0.9500
C103 C104 1.390(4)
C103 H103 0.9500
C104 H104 0.9500
C105 C106 1.449(3)
C106 C110 1.387(3)
C107 C108 1.386(4)
C107 H107 0.9500
C108 C109 1.393(3)
C108 H108 0.9500
C109 C110 1.385(3)
C109 H109 0.9500
C111 C112 1.393(4)
C111 C116 1.403(4)
C111 C117 1.483(5)
C112 C113 1.397(5)
C112 H112 0.9500
C113 C114 1.389(6)
C113 H113 0.9500
C114 C115 1.392(7)
C114 H114 0.9500
C115 C116 1.390(6)
C115 H115 1.0000
C116 H116 1.0000
C117 H11F 0.9800
C117 H11G 0.9800
C117 H11H 0.9800
C118 C123 1.387(5)
C118 C119 1.420(6)
C118 C124 1.490(5)
C119 C120 1.387(6)
C119 H119 0.9500
C120 C121 1.374(6)
C120 H120 0.9500
C121 C122 1.378(6)
C121 H121 0.9500
C122 C123 1.389(5)
C122 H122 0.9500
C123 H123 1.0000
C124 H12E 0.9800
C124 H12F 0.9800
C124 H12G 0.9800
C125 C130 1.3903
C125 C126 1.3937
C125 C131 1.4990
C126 C127 1.3823
C126 H126 0.9600
C127 C128 1.3898
C127 H127 0.9599
C128 C129 1.3944
C128 H128 0.9600
C129 C130 1.3884
C129 H129 0.9601
C130 H130 0.9600
C131 H13C 0.9600
C15B C20B 1.3904
C15B C16B 1.3936
C15B H15A 0.9600
C16B C17B 1.3821
C16B H16A 0.9600
C17B C18B 1.3898
C17B H17A 0.9600
C18B C19B 1.3943
C18B C21B 1.5231
C19B C20B 1.3887
C19B H19A 0.9598
C20B H20A 0.9599
C21B H21A 0.9598
C21B H21B 0.9602
C21B H21C 0.9600
C132 C137 1.395(5)
C132 C133 1.399(5)
C132 C138 1.490(6)
C133 C134 1.383(6)
C133 H133 0.9500
C134 C135 1.392(6)
C134 H134 0.9500
C135 C136 1.394(5)
C135 H135 1.0000
C136 C137 1.401(6)
C136 H136 0.9500
C137 H137 0.9500
C138 H13J 0.9800
C138 H13K 0.9800
C138 H13L 0.9800
C139 C140 1.373(6)
C139 C144 1.403(6)
C139 C145 1.492(6)
C140 C141 1.400(6)
C140 H140 0.9500
C141 C142 1.379(7)
C141 H141 0.9500
C142 C143 1.386(8)
C142 H142 0.9500
C143 C144 1.351(6)
C143 H143 0.9500
C144 H144 0.9500
C145 H14F 0.9800
C145 H14G 0.9800
C145 H14H 0.9800
C146 Cl1 1.748(6)
C146 Cl2 1.770(7)
C146 H14I 0.9900
C146 H14J 0.9900
B1 F1 1.338(7)
B1 F4 1.358(6)
B1 F2 1.379(11)
B1 F3 1.527(15)
B2 F7B 1.281(7)
B2 F5 1.320(5)
B2 F8A 1.333(6)
B2 F6 1.353(4)
B2 F7A 1.468(7)
B2 F8B 1.472(7)
